data_4024055
loop_
_publ_author_name
'Deniz Akalay'
'Gerd D\"urner'
'Jan W. Bats'
'Michael Bolte'
'Michael W. G\"obel'

_publ_section_title
;
 Synthesis of C~2~-Symmetric Bisamidines: A New Type of Chiral
 Metal-Free Lewis Acid Analogue Interacting with Carbonyl Groups
;
_journal_name_full 'Journal of Organic Chemistry'
_journal_page_first 5618
_journal_page_last 5624
_journal_paper_doi 10.1021/jo070534j
_journal_volume 72
_journal_year 2007
_chemical_formula_moiety 'C7 H13 N4 , P F6'
_chemical_formula_sum 'C7 H13 F6 N4 P'
_chemical_formula_weight 298.18
_chemical_name_systematic
; 
 ? 
;
_space_group_IT_number 14
_symmetry_cell_setting monoclinic
_symmetry_space_group_name_Hall '-P 2ybc'
_symmetry_space_group_name_H-M 'P 1 21/c 1'
_atom_sites_solution_hydrogens difmap
_atom_sites_solution_primary direct
_atom_sites_solution_secondary difmap
_audit_creation_method SHELXL-97
_cell_angle_alpha 90.00
_cell_angle_beta 102.537(8)
_cell_angle_gamma 90.00
_cell_formula_units_Z 8
_cell_length_a 9.4491(8)
_cell_length_b 17.214(3)
_cell_length_c 14.6652(16)
_cell_measurement_reflns_used 278
_cell_measurement_temperature 159(2)
_cell_measurement_theta_max 23
_cell_measurement_theta_min 3
_cell_volume 2328.5(5)
_computing_cell_refinement 'SMART (Siemens, 1995)'
_computing_data_collection 'SMART (Siemens, 1995)'
_computing_data_reduction 'SAINT (Siemens, 1995)'
_computing_publication_material 'SHELXL-97 (Sheldrick, 1997)'
_computing_structure_refinement 'SHELXL-97 (Sheldrick, 1997)'
_computing_structure_solution 'SHELXS-97 (Sheldrick, 1997)'
_diffrn_ambient_temperature 159(2)
_diffrn_measured_fraction_theta_full 0.954
_diffrn_measured_fraction_theta_max 0.954
_diffrn_measurement_device_type SIEMENS_SMART_CCD
_diffrn_measurement_method \w
_diffrn_radiation_monochromator graphite
_diffrn_radiation_source 'normal-focus sealed tube'
_diffrn_radiation_type MoK\a
_diffrn_radiation_wavelength 0.71073
_diffrn_reflns_av_R_equivalents 0.0294
_diffrn_reflns_av_sigmaI/netI 0.0202
_diffrn_reflns_limit_h_max 13
_diffrn_reflns_limit_h_min -13
_diffrn_reflns_limit_k_max 23
_diffrn_reflns_limit_k_min -22
_diffrn_reflns_limit_l_max 20
_diffrn_reflns_limit_l_min -20
_diffrn_reflns_number 37658
_diffrn_reflns_theta_full 30.40
_diffrn_reflns_theta_max 30.40
_diffrn_reflns_theta_min 1.85
_diffrn_standards_decay_% 0.0
_diffrn_standards_interval_time 1200
_diffrn_standards_number 593
_exptl_absorpt_coefficient_mu 0.304
_exptl_absorpt_correction_T_max 0.970
_exptl_absorpt_correction_T_min 0.847
_exptl_absorpt_correction_type numerical
_exptl_absorpt_process_details ' SHELXTL (Sheldrick, 1996)'
_exptl_crystal_colour colorless
_exptl_crystal_density_diffrn 1.701
_exptl_crystal_density_method 'not measured'
_exptl_crystal_description plate
_exptl_crystal_F_000 1216
_exptl_crystal_size_max 0.70
_exptl_crystal_size_mid 0.44
_exptl_crystal_size_min 0.10
_refine_diff_density_max 0.648
_refine_diff_density_min -0.542
_refine_diff_density_rms 0.055
_refine_ls_extinction_method none
_refine_ls_goodness_of_fit_ref 1.089
_refine_ls_hydrogen_treatment refall
_refine_ls_matrix_type full
_refine_ls_number_parameters 429
_refine_ls_number_reflns 6756
_refine_ls_number_restraints 0
_refine_ls_restrained_S_all 1.089
_refine_ls_R_factor_all 0.0565
_refine_ls_R_factor_gt 0.0424
_refine_ls_shift/su_max 0.007
_refine_ls_shift/su_mean 0.001
_refine_ls_structure_factor_coef Fsqd
_refine_ls_weighting_details 'calc w=1/[\s^2^(Fo^2^)+(0.04P)^2^+1.5P] where P=(Fo^2^+2Fc^2^)/3'
_refine_ls_weighting_scheme calc
_refine_ls_wR_factor_gt 0.0981
_refine_ls_wR_factor_ref 0.1065
_reflns_number_gt 5471
_reflns_number_total 6756
_reflns_threshold_expression I>2\s(I)
_cod_data_source_file jo070534jsi20070315_055644.cif
_cod_data_source_block 6c-PF6
_cod_original_sg_symbol_H-M 'P 21/c'
_cod_database_code 4024055

loop_
_symmetry_equiv_pos_as_xyz
'x, y, z'
'-x, y+1/2, -z+1/2'
'-x, -y, -z'
'x, -y-1/2, z-1/2'

loop_
_atom_site_label
_atom_site_type_symbol
_atom_site_fract_x
_atom_site_fract_y
_atom_site_fract_z
_atom_site_U_iso_or_equiv
_atom_site_adp_type
_atom_site_occupancy
_atom_site_symmetry_multiplicity
_atom_site_calc_flag
_atom_site_refinement_flags
_atom_site_disorder_assembly
_atom_site_disorder_group
P1 P 0.64646(4) 0.68536(2) 0.90143(3) 0.02607(10) Uani 1 1 d . . .
F3 F 0.78477(13) 0.64367(8) 0.87564(10) 0.0530(3) Uani 1 1 d . . .
F4 F 0.50810(14) 0.72489(7) 0.92664(9) 0.0489(3) Uani 1 1 d . . .
N2 N 0.91564(17) 0.36428(8) 0.97703(10) 0.0317(3) Uani 1 1 d . . .
F6 F 0.70316(15) 0.76765(7) 0.87818(12) 0.0604(4) Uani 1 1 d . . .
F1 F 0.56129(16) 0.67576(8) 0.79636(9) 0.0572(4) Uani 1 1 d . . .
F5 F 0.58838(14) 0.60189(7) 0.92576(12) 0.0629(4) Uani 1 1 d . . .
N1 N 0.78401(17) 0.46788(9) 0.98137(11) 0.0336(3) Uani 1 1 d . . .
N4 N 0.9988(2) 0.34054(9) 0.79908(12) 0.0401(4) Uani 1 1 d . . .
C2 C 0.87105(16) 0.43218(9) 0.93435(10) 0.0231(3) Uani 1 1 d . . .
C1 C 0.90634(17) 0.46123(9) 0.85327(11) 0.0256(3) Uani 1 1 d . . .
C5 C 0.96677(17) 0.41688(9) 0.79225(11) 0.0269(3) Uani 1 1 d . . .
N3 N 1.00111(19) 0.44493(10) 0.71437(11) 0.0375(3) Uani 1 1 d . . .
C3 C 0.77227(19) 0.42803(11) 1.06648(12) 0.0314(3) Uani 1 1 d . . .
C4 C 0.8592(2) 0.35356(11) 1.06168(13) 0.0343(4) Uani 1 1 d . . .
F2 F 0.73310(18) 0.69260(12) 1.00672(10) 0.0781(5) Uani 1 1 d . . .
C6 C 1.0686(2) 0.38661(13) 0.66620(14) 0.0419(4) Uani 1 1 d . . .
C7 C 1.0303(4) 0.31268(15) 0.7111(2) 0.0668(9) Uani 1 1 d . . .
P2 P 0.16394(4) 0.63527(2) 0.64424(3) 0.02701(10) Uani 1 1 d . . .
F8 F 0.03983(12) 0.61720(6) 0.70088(8) 0.0374(2) Uani 1 1 d . . .
F10 F 0.26959(13) 0.57680(7) 0.71190(9) 0.0493(3) Uani 1 1 d . . .
F11 F 0.10589(13) 0.56388(6) 0.57590(8) 0.0420(3) Uani 1 1 d . . .
F12 F 0.21942(13) 0.70554(7) 0.71417(10) 0.0517(3) Uani 1 1 d . . .
F9 F 0.05482(14) 0.69247(7) 0.57790(9) 0.0473(3) Uani 1 1 d . . .
F7 F 0.28675(15) 0.65225(8) 0.58815(11) 0.0606(4) Uani 1 1 d . . .
C12 C 0.43905(16) 0.59679(9) 0.26754(11) 0.0255(3) Uani 1 1 d . . .
N8 N 0.5078(2) 0.54503(10) 0.22371(12) 0.0391(4) Uani 1 1 d . . .
N6 N 0.37732(19) 0.44067(9) 0.34550(11) 0.0354(3) Uani 1 1 d . . .
N7 N 0.43328(19) 0.66471(9) 0.22313(12) 0.0360(3) Uani 1 1 d . . .
C14 C 0.5646(2) 0.58168(11) 0.14875(13) 0.0351(4) Uani 1 1 d . . .
C8 C 0.37955(19) 0.58334(10) 0.34513(12) 0.0296(3) Uani 1 1 d . . .
C10 C 0.2830(2) 0.41910(12) 0.47777(13) 0.0379(4) Uani 1 1 d . . .
C11 C 0.3385(2) 0.37696(12) 0.40089(16) 0.0421(4) Uani 1 1 d . . .
N5 N 0.3098(2) 0.49989(11) 0.45926(13) 0.0491(5) Uani 1 1 d . . .
C9 C 0.35705(17) 0.51061(10) 0.38070(11) 0.0270(3) Uani 1 1 d . . .
C13 C 0.5140(3) 0.66612(13) 0.15063(16) 0.0457(5) Uani 1 1 d . . .
H1B H 0.877(2) 0.5090(14) 0.8379(15) 0.042(6) Uiso 1 1 d . . .
H3B H 0.811(2) 0.4592(12) 1.1182(15) 0.034(5) Uiso 1 1 d . . .
H14A H 0.525(2) 0.5560(13) 0.0899(16) 0.040(6) Uiso 1 1 d . . .
H8A H 0.547(3) 0.5100(15) 0.2514(16) 0.044(6) Uiso 1 1 d . . .
H3A H 1.003(2) 0.4900(14) 0.7050(15) 0.037(6) Uiso 1 1 d . . .
H1A H 0.742(2) 0.5051(14) 0.9632(16) 0.040(6) Uiso 1 1 d . . .
H4B H 0.801(2) 0.3085(13) 1.0528(16) 0.043(6) Uiso 1 1 d . . .
H4C H 0.938(2) 0.3481(13) 1.1146(16) 0.042(6) Uiso 1 1 d . . .
H7A H 0.397(3) 0.7039(14) 0.2410(17) 0.047(7) Uiso 1 1 d . . .
H14B H 0.669(2) 0.5770(13) 0.1612(15) 0.041(6) Uiso 1 1 d . . .
H10A H 0.334(3) 0.4055(13) 0.5395(16) 0.045(6) Uiso 1 1 d . . .
H6B H 1.031(3) 0.3896(14) 0.6003(18) 0.054(7) Uiso 1 1 d . . .
H8B H 0.351(2) 0.6253(14) 0.3703(16) 0.046(6) Uiso 1 1 d . . .
H6C H 1.174(3) 0.3933(13) 0.6778(15) 0.041(6) Uiso 1 1 d . . .
H4A H 0.960(3) 0.3136(14) 0.8283(17) 0.047(7) Uiso 1 1 d . . .
H3C H 0.675(2) 0.4160(13) 1.0672(15) 0.041(6) Uiso 1 1 d . . .
H6A H 0.388(2) 0.4342(13) 0.2940(16) 0.041(6) Uiso 1 1 d . . .
H11A H 0.420(3) 0.3461(15) 0.4250(18) 0.056(7) Uiso 1 1 d . . .
H11B H 0.266(3) 0.3451(16) 0.3625(18) 0.057(7) Uiso 1 1 d . . .
H2A H 0.997(3) 0.3470(15) 0.9744(17) 0.051(7) Uiso 1 1 d . . .
H13A H 0.455(3) 0.6797(17) 0.095(2) 0.070(9) Uiso 1 1 d . . .
H5A H 0.284(3) 0.5345(15) 0.4868(18) 0.054(7) Uiso 1 1 d . . .
H10B H 0.182(3) 0.4115(14) 0.4714(17) 0.053(7) Uiso 1 1 d . . .
H7B H 1.100(3) 0.2799(17) 0.723(2) 0.065(9) Uiso 1 1 d . . .
H13B H 0.594(3) 0.7026(17) 0.1676(19) 0.066(8) Uiso 1 1 d . . .
H7C H 0.930(4) 0.287(2) 0.669(3) 0.111(13) Uiso 1 1 d . . .

loop_
_atom_site_aniso_label
_atom_site_aniso_U_11
_atom_site_aniso_U_22
_atom_site_aniso_U_33
_atom_site_aniso_U_23
_atom_site_aniso_U_13
_atom_site_aniso_U_12
P1 0.02618(19) 0.02412(19) 0.0288(2) 0.00152(15) 0.00805(15) -0.00017(15)
F3 0.0353(6) 0.0516(7) 0.0774(9) 0.0025(6) 0.0237(6) 0.0124(5)
F4 0.0493(7) 0.0462(7) 0.0603(8) 0.0069(6) 0.0318(6) 0.0150(5)
N2 0.0381(8) 0.0281(7) 0.0316(7) 0.0076(6) 0.0138(6) 0.0103(6)
F6 0.0599(8) 0.0320(6) 0.0971(11) 0.0011(6) 0.0346(8) -0.0133(6)
F1 0.0668(8) 0.0613(8) 0.0362(6) -0.0134(6) -0.0048(6) 0.0185(7)
F5 0.0438(7) 0.0316(6) 0.1168(13) 0.0278(7) 0.0250(7) 0.0046(5)
N1 0.0396(8) 0.0308(7) 0.0330(8) 0.0075(6) 0.0136(6) 0.0134(6)
N4 0.0620(11) 0.0227(7) 0.0442(9) -0.0031(6) 0.0308(8) -0.0053(7)
C2 0.0224(6) 0.0216(7) 0.0235(7) -0.0013(5) 0.0013(5) -0.0010(5)
C1 0.0298(8) 0.0204(7) 0.0265(7) 0.0022(6) 0.0058(6) -0.0006(6)
C5 0.0290(7) 0.0260(7) 0.0257(7) -0.0015(6) 0.0058(6) -0.0085(6)
N3 0.0476(9) 0.0347(8) 0.0351(8) 0.0006(6) 0.0198(7) -0.0089(7)
C3 0.0287(8) 0.0381(9) 0.0289(8) 0.0016(7) 0.0097(6) 0.0006(7)
C4 0.0379(9) 0.0364(9) 0.0301(8) 0.0106(7) 0.0106(7) 0.0058(7)
F2 0.0727(10) 0.1146(14) 0.0369(7) -0.0052(8) -0.0102(7) 0.0088(10)
C6 0.0496(11) 0.0479(11) 0.0326(9) -0.0093(8) 0.0183(8) -0.0128(9)
C7 0.106(2) 0.0387(12) 0.0781(18) -0.0207(12) 0.0699(18) -0.0189(14)
P2 0.02713(19) 0.02249(19) 0.0329(2) -0.00043(15) 0.00983(16) 0.00232(15)
F8 0.0397(6) 0.0377(6) 0.0402(6) -0.0036(4) 0.0204(5) 0.0005(4)
F10 0.0423(6) 0.0468(7) 0.0550(7) 0.0061(6) 0.0026(5) 0.0193(5)
F11 0.0534(7) 0.0356(6) 0.0392(6) -0.0133(5) 0.0149(5) -0.0003(5)
F12 0.0388(6) 0.0378(6) 0.0741(9) -0.0226(6) 0.0024(6) -0.0057(5)
F9 0.0530(7) 0.0362(6) 0.0495(7) 0.0132(5) 0.0042(5) 0.0099(5)
F7 0.0558(8) 0.0562(8) 0.0841(10) 0.0057(7) 0.0466(8) -0.0051(6)
C12 0.0242(7) 0.0250(7) 0.0256(7) -0.0030(6) 0.0013(6) 0.0002(6)
N8 0.0527(10) 0.0334(8) 0.0375(8) 0.0116(7) 0.0241(7) 0.0182(7)
N6 0.0545(9) 0.0282(7) 0.0275(7) -0.0012(6) 0.0175(7) 0.0007(6)
N7 0.0475(9) 0.0226(7) 0.0411(8) -0.0006(6) 0.0163(7) 0.0004(6)
C14 0.0383(9) 0.0383(9) 0.0318(9) 0.0024(7) 0.0147(7) 0.0028(8)
C8 0.0337(8) 0.0268(8) 0.0298(8) -0.0065(6) 0.0102(6) 0.0023(6)
C10 0.0333(9) 0.0506(11) 0.0306(9) 0.0095(8) 0.0087(7) -0.0042(8)
C11 0.0469(11) 0.0350(10) 0.0488(11) 0.0077(8) 0.0201(9) 0.0020(8)
N5 0.0725(13) 0.0418(10) 0.0454(10) 0.0038(8) 0.0398(9) 0.0131(9)
C9 0.0244(7) 0.0332(8) 0.0234(7) -0.0032(6) 0.0056(6) 0.0028(6)
C13 0.0626(14) 0.0374(10) 0.0419(11) 0.0097(8) 0.0221(10) 0.0049(10)

loop_
_atom_type_symbol
_atom_type_description
_atom_type_scat_dispersion_real
_atom_type_scat_dispersion_imag
_atom_type_scat_source
C C 0.0033 0.0016 'International Tables Vol C Tables 4.2.6.8 and 6.1.1.4'
H H 0.0000 0.0000 'International Tables Vol C Tables 4.2.6.8 and 6.1.1.4'
N N 0.0061 0.0033 'International Tables Vol C Tables 4.2.6.8 and 6.1.1.4'
F F 0.0171 0.0103 'International Tables Vol C Tables 4.2.6.8 and 6.1.1.4'
P P 0.1023 0.0942 'International Tables Vol C Tables 4.2.6.8 and 6.1.1.4'

loop_
_geom_angle_atom_site_label_1
_geom_angle_atom_site_label_2
_geom_angle_atom_site_label_3
_geom_angle
_geom_angle_site_symmetry_1
_geom_angle_site_symmetry_3
_geom_angle_publ_flag
F6 P1 F1 90.46(9) . . ?
F6 P1 F4 90.06(7) . . ?
F1 P1 F4 90.06(7) . . ?
F6 P1 F2 90.70(10) . . ?
F1 P1 F2 178.46(9) . . ?
F4 P1 F2 90.96(8) . . ?
F6 P1 F5 179.57(9) . . ?
F1 P1 F5 89.82(9) . . ?
F4 P1 F5 89.62(7) . . ?
F2 P1 F5 89.03(10) . . ?
F6 P1 F3 91.06(7) . . ?
F1 P1 F3 89.53(8) . . ?
F4 P1 F3 178.82(8) . . ?
F2 P1 F3 89.42(9) . . ?
F5 P1 F3 89.27(7) . . ?
C2 N2 C4 111.57(14) . . ?
C2 N2 H2A 119.0(18) . . ?
C4 N2 H2A 120.2(17) . . ?
C2 N1 C3 113.48(14) . . ?
C2 N1 H1A 122.4(17) . . ?
C3 N1 H1A 124.1(17) . . ?
C5 N4 C7 109.80(18) . . ?
C5 N4 H4A 119.9(18) . . ?
C7 N4 H4A 120.1(18) . . ?
N1 C2 N2 108.97(14) . . ?
N1 C2 C1 124.34(15) . . ?
N2 C2 C1 126.68(15) . . ?
C5 C1 C2 124.01(15) . . ?
C5 C1 H1B 119.9(15) . . ?
C2 C1 H1B 115.6(15) . . ?
N3 C5 N4 108.78(16) . . ?
N3 C5 C1 123.98(16) . . ?
N4 C5 C1 127.24(15) . . ?
C5 N3 C6 112.19(17) . . ?
C5 N3 H3A 121.3(16) . . ?
C6 N3 H3A 124.6(16) . . ?
N1 C3 C4 102.39(14) . . ?
N1 C3 H3B 109.8(13) . . ?
C4 C3 H3B 113.6(13) . . ?
N1 C3 H3C 111.7(13) . . ?
C4 C3 H3C 110.5(14) . . ?
H3B C3 H3C 108.9(18) . . ?
N2 C4 C3 103.34(13) . . ?
N2 C4 H4B 107.1(14) . . ?
C3 C4 H4B 113.2(14) . . ?
N2 C4 H4C 109.5(14) . . ?
C3 C4 H4C 112.2(14) . . ?
H4B C4 H4C 111.1(19) . . ?
N3 C6 C7 101.44(16) . . ?
N3 C6 H6B 110.4(15) . . ?
C7 C6 H6B 114.4(15) . . ?
N3 C6 H6C 111.9(13) . . ?
C7 C6 H6C 110.6(13) . . ?
H6B C6 H6C 108(2) . . ?
N4 C7 C6 102.77(17) . . ?
N4 C7 H7B 109(2) . . ?
C6 C7 H7B 114(2) . . ?
N4 C7 H7C 108.1(19) . . ?
C6 C7 H7C 111(2) . . ?
H7B C7 H7C 113(3) . . ?
F7 P2 F9 91.07(8) . . ?
F7 P2 F12 91.04(8) . . ?
F9 P2 F12 90.15(7) . . ?
F7 P2 F10 90.53(8) . . ?
F9 P2 F10 178.33(7) . . ?
F12 P2 F10 90.26(7) . . ?
F7 P2 F11 90.38(7) . . ?
F9 P2 F11 90.21(7) . . ?
F12 P2 F11 178.52(7) . . ?
F10 P2 F11 89.33(7) . . ?
F7 P2 F8 179.45(7) . . ?
F9 P2 F8 89.26(7) . . ?
F12 P2 F8 89.39(7) . . ?
F10 P2 F8 89.13(7) . . ?
F11 P2 F8 89.18(6) . . ?
N7 C12 N8 108.65(15) . . ?
N7 C12 C8 124.30(15) . . ?
N8 C12 C8 127.03(15) . . ?
C12 N8 C14 111.49(15) . . ?
C12 N8 H8A 119.4(18) . . ?
C14 N8 H8A 121.0(18) . . ?
C9 N6 C11 112.77(15) . . ?
C9 N6 H6A 123.5(17) . . ?
C11 N6 H6A 121.7(17) . . ?
C12 N7 C13 113.85(16) . . ?
C12 N7 H7A 122.4(17) . . ?
C13 N7 H7A 123.2(17) . . ?
N8 C14 C13 103.19(15) . . ?
N8 C14 H14A 109.7(13) . . ?
C13 C14 H14A 112.6(13) . . ?
N8 C14 H14B 110.4(13) . . ?
C13 C14 H14B 112.6(13) . . ?
H14A C14 H14B 108.2(18) . . ?
C9 C8 C12 125.28(15) . . ?
C9 C8 H8B 119.7(15) . . ?
C12 C8 H8B 115.0(15) . . ?
N5 C10 C11 102.47(15) . . ?
N5 C10 H10A 109.9(14) . . ?
C11 C10 H10A 113.6(14) . . ?
N5 C10 H10B 109.1(15) . . ?
C11 C10 H10B 111.2(15) . . ?
H10A C10 H10B 110(2) . . ?
N6 C11 C10 102.84(16) . . ?
N6 C11 H11A 110.6(16) . . ?
C10 C11 H11A 112.0(16) . . ?
N6 C11 H11B 109.7(16) . . ?
C10 C11 H11B 112.8(16) . . ?
H11A C11 H11B 109(2) . . ?
C9 N5 C10 113.48(17) . . ?
C9 N5 H5A 122.3(19) . . ?
C10 N5 H5A 123.1(19) . . ?
N5 C9 N6 108.09(16) . . ?
N5 C9 C8 123.71(16) . . ?
N6 C9 C8 128.20(15) . . ?
N7 C13 C14 102.43(15) . . ?
N7 C13 H13A 110.4(18) . . ?
C14 C13 H13A 111.0(18) . . ?
N7 C13 H13B 109.2(17) . . ?
C14 C13 H13B 112.9(17) . . ?
H13A C13 H13B 111(2) . . ?

loop_
_geom_bond_atom_site_label_1
_geom_bond_atom_site_label_2
_geom_bond_distance
_geom_bond_site_symmetry_2
_geom_bond_publ_flag
P1 F6 1.5777(12) . ?
P1 F1 1.5847(13) . ?
P1 F4 1.5870(12) . ?
P1 F2 1.5878(14) . ?
P1 F5 1.6056(12) . ?
P1 F3 1.6066(12) . ?
N2 C2 1.349(2) . ?
N2 C4 1.465(2) . ?
N2 H2A 0.84(3) . ?
N1 C2 1.333(2) . ?
N1 C3 1.449(2) . ?
N1 H1A 0.77(2) . ?
N4 C5 1.347(2) . ?
N4 C7 1.467(3) . ?
N4 H4A 0.78(3) . ?
C2 C1 1.395(2) . ?
C1 C5 1.390(2) . ?
C1 H1B 0.88(2) . ?
C5 N3 1.343(2) . ?
N3 C6 1.452(3) . ?
N3 H3A 0.79(2) . ?
C3 C4 1.532(3) . ?
C3 H3B 0.94(2) . ?
C3 H3C 0.95(2) . ?
C4 H4B 0.94(2) . ?
C4 H4C 0.96(2) . ?
C6 C7 1.512(3) . ?
C6 H6B 0.96(3) . ?
C6 H6C 0.98(2) . ?
C7 H7B 0.86(3) . ?
C7 H7C 1.11(4) . ?
P2 F7 1.5884(12) . ?
P2 F9 1.5948(12) . ?
P2 F12 1.5990(12) . ?
P2 F10 1.6014(12) . ?
P2 F11 1.6052(11) . ?
P2 F8 1.6078(11) . ?
C12 N7 1.334(2) . ?
C12 N8 1.346(2) . ?
C12 C8 1.394(2) . ?
N8 C14 1.466(2) . ?
N8 H8A 0.78(2) . ?
N6 C9 1.340(2) . ?
N6 C11 1.458(2) . ?
N6 H6A 0.79(2) . ?
N7 C13 1.437(3) . ?
N7 H7A 0.83(2) . ?
C14 C13 1.532(3) . ?
C14 H14A 0.97(2) . ?
C14 H14B 0.97(2) . ?
C8 C9 1.390(2) . ?
C8 H8B 0.88(2) . ?
C10 N5 1.450(3) . ?
C10 C11 1.526(3) . ?
C10 H10A 0.96(2) . ?
C10 H10B 0.95(3) . ?
C11 H11A 0.94(3) . ?
C11 H11B 0.96(3) . ?
N5 C9 1.336(2) . ?
N5 H5A 0.79(3) . ?
C13 H13A 0.92(3) . ?
C13 H13B 0.97(3) . ?

loop_
_geom_torsion_atom_site_label_1
_geom_torsion_atom_site_label_2
_geom_torsion_atom_site_label_3
_geom_torsion_atom_site_label_4
_geom_torsion
_geom_torsion_site_symmetry_1
_geom_torsion_site_symmetry_2
_geom_torsion_site_symmetry_3
_geom_torsion_site_symmetry_4
_geom_torsion_publ_flag
C3 N1 C2 N2 4.8(2) . . . . ?
C3 N1 C2 C1 -176.25(15) . . . . ?
C4 N2 C2 N1 -2.1(2) . . . . ?
C4 N2 C2 C1 178.92(16) . . . . ?
N1 C2 C1 C5 -163.71(16) . . . . ?
N2 C2 C1 C5 15.1(3) . . . . ?
C7 N4 C5 N3 -11.7(3) . . . . ?
C7 N4 C5 C1 167.5(2) . . . . ?
C2 C1 C5 N3 -179.79(16) . . . . ?
C2 C1 C5 N4 1.1(3) . . . . ?
N4 C5 N3 C6 -3.4(2) . . . . ?
C1 C5 N3 C6 177.36(17) . . . . ?
C2 N1 C3 C4 -5.2(2) . . . . ?
C2 N2 C4 C3 -1.0(2) . . . . ?
N1 C3 C4 N2 3.46(19) . . . . ?
C5 N3 C6 C7 16.0(3) . . . . ?
C5 N4 C7 C6 21.0(3) . . . . ?
N3 C6 C7 N4 -21.0(3) . . . . ?
N7 C12 N8 C14 5.3(2) . . . . ?
C8 C12 N8 C14 -176.00(16) . . . . ?
N8 C12 N7 C13 -6.8(2) . . . . ?
C8 C12 N7 C13 174.52(18) . . . . ?
C12 N8 C14 C13 -2.0(2) . . . . ?
N7 C12 C8 C9 165.82(17) . . . . ?
N8 C12 C8 C9 -12.6(3) . . . . ?
C9 N6 C11 C10 2.1(2) . . . . ?
N5 C10 C11 N6 -4.6(2) . . . . ?
C11 C10 N5 C9 6.1(2) . . . . ?
C10 N5 C9 N6 -5.1(2) . . . . ?
C10 N5 C9 C8 175.03(17) . . . . ?
C11 N6 C9 N5 1.6(2) . . . . ?
C11 N6 C9 C8 -178.48(18) . . . . ?
C12 C8 C9 N5 174.83(18) . . . . ?
C12 C8 C9 N6 -5.0(3) . . . . ?
C12 N7 C13 C14 5.2(2) . . . . ?
N8 C14 C13 N7 -1.7(2) . . . . ?
